data_9000994
loop_
_publ_author_name
'Peterson, R. C.'
'McMullan, R. K.'

_publ_section_title
;
 Neutron diffraction studies of sillimanite
;
_journal_name_full 'American Mineralogist'
_journal_page_first 742
_journal_page_last 745
_journal_volume 71
_journal_year 1986
_chemical_formula_sum 'Al1.98 Fe0.02 O5 Si'
_chemical_name_mineral Sillimanite
_space_group_IT_number 62
_symmetry_space_group_name_Hall '-P 2c 2ab'
_symmetry_space_group_name_H-M 'P b n m'
_cell_angle_alpha 90
_cell_angle_beta 90
_cell_angle_gamma 90
_cell_formula_units_Z 4
_cell_length_a 7.479
_cell_length_b 7.670
_cell_length_c 5.769
_cell_volume 330.933
_database_code_amcsd 0001016
_exptl_crystal_density_diffrn 3.264
_cod_original_formula_sum '(Al1.98 Fe.02) Si O5'
_cod_database_code 9000994

loop_
_space_group_symop_operation_xyz
x,y,z
x,y,1/2-z
-x,-y,1/2+z
1/2+x,1/2-y,1/2+z
1/2-x,1/2+y,1/2-z
1/2-x,1/2+y,z
1/2+x,1/2-y,-z
-x,-y,-z

loop_
_atom_site_aniso_label
_atom_site_aniso_U_11
_atom_site_aniso_U_22
_atom_site_aniso_U_33
_atom_site_aniso_U_12
_atom_site_aniso_U_13
_atom_site_aniso_U_23
Al1 0.00310 0.00470 0.00340 0.00010 -0.00030 0.00010
Fe1 0.00310 0.00470 0.00340 0.00010 -0.00030 0.00010
Al2 0.00390 0.00580 0.00430 -0.00020 0.00000 0.00000
Fe2 0.00390 0.00580 0.00430 -0.00020 0.00000 0.00000
Si 0.00300 0.00490 0.00370 -0.00040 0.00000 0.00000
OA 0.00350 0.00720 0.00580 -0.00160 0.00000 0.00000
OB 0.00380 0.00720 0.00530 -0.00130 0.00000 0.00000
OC 0.00900 0.01000 0.01110 -0.00500 0.00000 0.00000
OD 0.00610 0.00560 0.00450 -0.00150 -0.00020 -0.00020

loop_
_atom_site_label
_atom_site_fract_x
_atom_site_fract_y
_atom_site_fract_z
_atom_site_occupancy
_atom_site_type_symbol
_atom_site_attached_hydrogens
Al1 0.00000 0.00000 0.00000 0.98700 Al 0
Fe1 0.00000 0.00000 0.00000 0.01300 Fe 0
Al2 0.14180 0.34490 0.25000 0.99300 Al 0
Fe2 0.14180 0.34490 0.25000 0.00700 Fe 0
Si 0.15350 0.34020 0.75000 1.00000 Si 0
OA 0.36000 0.40880 0.75000 1.00000 O 0
OB 0.35630 0.43400 0.25000 1.00000 O 0
OC 0.47650 0.00170 0.75000 1.00000 O 0
OD 0.12560 0.22320 0.51440 1.00000 O 0

loop_
_cod_changelog_entry_id
_cod_changelog_entry_author
_cod_changelog_entry_date
_cod_changelog_entry_text
1
;cod-tools version 3.8.0
Id: cif_guess_AMCSD_atom_types 9581 2023-05-17 12:35:41Z saulius
;
2023-05-23T09:14:01+03:00
;Derived atom types and hydrogen counts
from atom names that follow the AMCSD naming convention
(Wat == water, O-H == hydroxyl).
;

loop_
_cod_related_entry_id
_cod_related_entry_database
_cod_related_entry_code
1 AMCSD 0001016
